data_2243789
loop_
_publ_author_name
'Zeller, Matthias'
'Bogdanowich-Knipp, Susan'
'Smith, Pamela'
'Purcell, Dale K.'
'Okezue, Mercy'
'Smith, Daniel T.'
'Byrn, Stephen R.'
'Clase, Kari L.'

_publ_section_title
;
 Maleate salts of bedaquiline
;
_journal_coeditor_code TX2038
_journal_issue 4
_journal_name_full 'Acta Crystallographica Section E'
_journal_page_first 433
_journal_page_last 445
_journal_paper_doi 10.1107/S2056989021002991
_journal_volume 77
_journal_year 2021
_chemical_absolute_configuration ad
_chemical_formula_iupac 'C32 H32 Br N2 O2 +, C4 H3 O4 -, 0.476H2 O'
_chemical_formula_moiety 'C32 H32 Br N2 O2 +, C4 H3 O4 -, 0.476(H2 O)'
_chemical_formula_sum 'C36 H35.96 Br N2 O6.48'
_chemical_formula_weight 680.17
_chemical_name_common
;
Bedaquilinium maleate 0.476-hydrate
;
_chemical_name_systematic
'[4-(6-bromo-2-methoxyquinolin-3-yl)-3-hydroxy-3-(naphthalen-1-yl)-4-phenylbutyl]dimethylazanium 3-carboxyprop-2-enoate 0.476-hydrate'
_space_group_crystal_system monoclinic
_space_group_IT_number 5
_space_group_name_Hall 'C 2y'
_space_group_name_H-M_alt 'C 1 2 1'
_atom_sites_solution_hydrogens mixed
_atom_sites_solution_primary direct
_atom_sites_solution_secondary difmap
_audit_creation_method SHELXL-2018/3
_cell_angle_alpha 90
_cell_angle_beta 106.3762(13)
_cell_angle_gamma 90
_cell_formula_units_Z 4
_cell_length_a 15.7469(5)
_cell_length_b 13.2627(4)
_cell_length_c 17.8602(6)
_cell_measurement_reflns_used 9805
_cell_measurement_temperature 150(2)
_cell_measurement_theta_max 79.0660
_cell_measurement_theta_min 2.5786
_cell_volume 3578.7(2)
_computing_cell_refinement
;
SAINT (Bruker, 2020)
;
_computing_data_collection
;
APEX3 (Bruker, 2020)
;
_computing_data_reduction
;
SAINT (Bruker, 2020)
;
_computing_molecular_graphics
;
Mercury (Macrae <i>et al.</i>,  2020)
;
_computing_publication_material
;
publCIF (Westrip, 2010)
;
_computing_structure_refinement
;
<i>SHELXL2018/3</i> (Sheldrick, 2015b),
<i>shelXle</i>  (H\"ubschle <i>et al.</i>,  2011)
;
_computing_structure_solution
;
SHELXS97 (Sheldrick, 2008)
;
_diffrn_ambient_temperature 150(2)
_diffrn_detector_area_resol_mean 7.4074
_diffrn_measured_fraction_theta_full 0.992
_diffrn_measured_fraction_theta_max 0.952
_diffrn_measurement_device_type
;
Bruker AXS D8 Quest with PhotonIII_C14 CPAD
;
_diffrn_measurement_method 'omega and phi scans'
_diffrn_radiation_monochromator 'laterally graded multilayer (Goebel) mirror'
_diffrn_radiation_type CuK\a
_diffrn_radiation_wavelength 1.54178
_diffrn_reflns_av_R_equivalents 0.0400
_diffrn_reflns_av_unetI/netI 0.0552
_diffrn_reflns_limit_h_max 19
_diffrn_reflns_limit_h_min -19
_diffrn_reflns_limit_k_max 16
_diffrn_reflns_limit_k_min -16
_diffrn_reflns_limit_l_max 22
_diffrn_reflns_limit_l_min -18
_diffrn_reflns_number 15060
_diffrn_reflns_theta_full 67.679
_diffrn_reflns_theta_max 79.762
_diffrn_reflns_theta_min 2.578
_diffrn_source 'I-mu-S microsource X-ray tube'
_diffrn_source_current '1.0 mA'
_diffrn_source_voltage '50 kV'
_exptl_absorpt_coefficient_mu 1.942
_exptl_absorpt_correction_T_max 0.7543
_exptl_absorpt_correction_T_min 0.6457
_exptl_absorpt_correction_type multi-scan
_exptl_absorpt_process_details
;
(SADABS; Krause <i>et al.</i>,  2015)
;
_exptl_crystal_colour colourless
_exptl_crystal_density_diffrn 1.262
_exptl_crystal_description block
_exptl_crystal_F_000 1411
_exptl_crystal_size_max 0.210
_exptl_crystal_size_mid 0.170
_exptl_crystal_size_min 0.130
_refine_diff_density_max 0.351
_refine_diff_density_min -0.461
_refine_ls_abs_structure_details
;
Flack <i>x</i> determined using 2633 quotients
[(<i>I</i>^+^)-(<i>I</i>^-^)]/[(<i>I</i>^+^)+(<i>I</i>^-^)]
(Parsons <i>et al.</i>,  2013)
;
_refine_ls_abs_structure_Flack 0.019(8)
_refine_ls_extinction_coef 0.00103(15)
_refine_ls_extinction_expression Fc^*^=kFc[1+0.001xFc^2^\l^3^/sin(2\q)]^-1/4^
_refine_ls_extinction_method
;
SHELXL2018/3 (Sheldrick, 2015b)
;
_refine_ls_goodness_of_fit_ref 1.084
_refine_ls_hydrogen_treatment mixed
_refine_ls_matrix_type full
_refine_ls_number_parameters 430
_refine_ls_number_reflns 7003
_refine_ls_number_restraints 8
_refine_ls_restrained_S_all 1.093
_refine_ls_R_factor_all 0.0445
_refine_ls_R_factor_gt 0.0413
_refine_ls_shift/su_max 0.000
_refine_ls_shift/su_mean 0.000
_refine_ls_structure_factor_coef Fsqd
_refine_ls_weighting_details 'w=1/[\s^2^(Fo^2^)+(0.0255P)^2^+3.0883P] where P=(Fo^2^+2Fc^2^)/3'
_refine_ls_weighting_scheme calc
_refine_ls_wR_factor_gt 0.1041
_refine_ls_wR_factor_ref 0.1065
_reflns_number_gt 6474
_reflns_number_total 7003
_reflns_threshold_expression 'I > 2\s(I)'
_cod_data_source_file tx2038sup1.cif
_cod_data_source_block hemihydrate
_cod_original_sg_symbol_H-M 'C 2'
_cod_database_code 2243789
_shelx_space_group_comment
;
The symmetry employed for this shelxl refinement is uniquely defined
by the following loop, which should always be used as a source of
symmetry information in preference to the above space-group names.
They are only intended as comments.
;
_shelx_estimated_absorpt_t_min 0.686
_shelx_estimated_absorpt_t_max 0.786

loop_
_space_group_symop_operation_xyz
'x, y, z'
'-x, y, -z'
'x+1/2, y+1/2, z'
'-x+1/2, y+1/2, -z'

loop_
_atom_site_type_symbol
_atom_site_label
_atom_site_fract_x
_atom_site_fract_y
_atom_site_fract_z
_atom_site_U_iso_or_equiv
_atom_site_adp_type
_atom_site_calc_flag
_atom_site_occupancy
_atom_site_disorder_assembly
_atom_site_disorder_group
Br Br1 0.30375(5) 0.01666(6) 0.48115(4) 0.0839(3) Uani d 1 . .
O O1 0.48764(16) 0.27255(18) 0.16376(15) 0.0333(5) Uani d 1 . .
H H1O 0.440678 0.288534 0.174294 0.040 Uiso calc 1 . .
O O2 0.56686(17) 0.48680(18) 0.36191(15) 0.0366(6) Uani d 1 . .
O O3 0.48874(18) 0.6977(2) 0.21055(18) 0.0454(7) Uani d 1 . .
O O4 0.5661(2) 0.7107(3) 0.12579(16) 0.0555(9) Uani d 1 . .
O O5 0.7100(2) 0.7702(3) 0.12234(17) 0.0541(8) Uani d 1 . .
H H5 0.642(4) 0.739(4) 0.118(3) 0.065 Uiso d 1 . .
O O6 0.83376(18) 0.8188(2) 0.20818(18) 0.0459(7) Uani d 1 . .
N N1 0.39765(18) 0.5691(2) 0.09891(17) 0.0289(6) Uani d 1 . .
H H1 0.430917 0.620889 0.136586 0.035 Uiso calc 1 . .
N N2 0.46061(19) 0.4070(3) 0.40605(17) 0.0343(7) Uani d 1 . .
C C1 0.6050(2) 0.3244(3) 0.27938(19) 0.0298(7) Uani d 1 . .
H H1A 0.643444 0.384240 0.299018 0.036 Uiso calc 1 . .
C C2 0.5524(2) 0.3481(3) 0.1918(2) 0.0289(7) Uani d 1 . .
C C3 0.5040(2) 0.4505(3) 0.18735(18) 0.0278(7) Uani d 1 . .
H H3A 0.459479 0.445909 0.216773 0.033 Uiso calc 1 . .
H H3B 0.547308 0.503311 0.212095 0.033 Uiso calc 1 . .
C C4 0.4581(2) 0.4805(3) 0.10285(19) 0.0296(7) Uani d 1 . .
H H4A 0.503360 0.497710 0.076116 0.036 Uiso calc 1 . .
H H4B 0.423422 0.422623 0.075196 0.036 Uiso calc 1 . .
C C5 0.3164(2) 0.5436(3) 0.1216(2) 0.0381(8) Uani d 1 . .
H H5A 0.281406 0.494176 0.084779 0.057 Uiso calc 1 . .
H H5B 0.281123 0.604731 0.120611 0.057 Uiso calc 1 . .
H H5C 0.332940 0.515003 0.174331 0.057 Uiso calc 1 . .
C C6 0.3746(2) 0.6148(3) 0.0197(2) 0.0356(8) Uani d 1 . .
H H6A 0.348869 0.563192 -0.019349 0.053 Uiso calc 1 . .
H H6B 0.428209 0.642151 0.009674 0.053 Uiso calc 1 . .
H H6C 0.331672 0.669221 0.016597 0.053 Uiso calc 1 . .
C C7 0.6162(2) 0.3460(3) 0.14034(19) 0.0295(7) Uani d 1 . .
C C8 0.5999(3) 0.2769(3) 0.0803(2) 0.0359(8) Uani d 1 . .
H H8 0.550478 0.233013 0.072570 0.043 Uiso calc 1 . .
C C9 0.6545(3) 0.2695(3) 0.0299(2) 0.0423(9) Uani d 1 . .
H H9 0.640299 0.222296 -0.011847 0.051 Uiso calc 1 . .
C C10 0.7265(3) 0.3288(3) 0.0404(2) 0.0430(9) Uani d 1 . .
H H10 0.763079 0.322213 0.006498 0.052 Uiso calc 1 . .
C C11 0.7480(3) 0.4006(3) 0.1014(2) 0.0401(9) Uani d 1 . .
C C12 0.8229(3) 0.4631(4) 0.1120(3) 0.0544(11) Uani d 1 . .
H H12 0.859811 0.454499 0.078529 0.065 Uiso calc 1 . .
C C13 0.8443(3) 0.5352(4) 0.1683(3) 0.0560(12) Uani d 1 . .
H H13 0.894833 0.576837 0.173912 0.067 Uiso calc 1 . .
C C14 0.7905(3) 0.5467(3) 0.2176(3) 0.0471(10) Uani d 1 . .
H H14 0.804887 0.596659 0.257288 0.056 Uiso calc 1 . .
C C15 0.7170(2) 0.4875(3) 0.2103(2) 0.0375(8) Uani d 1 . .
H H15 0.681837 0.497728 0.245051 0.045 Uiso calc 1 . .
C C16 0.6919(2) 0.4111(3) 0.1521(2) 0.0316(7) Uani d 1 . .
C C17 0.6665(2) 0.2338(3) 0.2887(2) 0.0340(7) Uani d 1 . .
C C18 0.6427(3) 0.1422(3) 0.2516(2) 0.0415(9) Uani d 1 . .
H H18 0.586140 0.135021 0.214926 0.050 Uiso calc 1 . .
C C19 0.7002(3) 0.0608(4) 0.2671(3) 0.0558(12) Uani d 1 . .
H H19 0.682897 -0.001380 0.240840 0.067 Uiso calc 1 . .
C C20 0.7823(4) 0.0694(4) 0.3204(3) 0.0641(14) Uani d 1 . .
H H20 0.821473 0.013425 0.331189 0.077 Uiso calc 1 . .
C C21 0.8069(3) 0.1597(5) 0.3579(3) 0.0659(15) Uani d 1 . .
H H21 0.863077 0.165785 0.395277 0.079 Uiso calc 1 . .
C C22 0.7503(3) 0.2422(4) 0.3417(2) 0.0476(10) Uani d 1 . .
H H22 0.768804 0.304756 0.366877 0.057 Uiso calc 1 . .
C C23 0.5424(2) 0.3152(3) 0.33007(19) 0.0301(7) Uani d 1 . .
C C24 0.5058(2) 0.2271(3) 0.34449(19) 0.0321(7) Uani d 1 . .
H H24 0.520783 0.166081 0.323320 0.039 Uiso calc 1 . .
C C25 0.4456(2) 0.2245(3) 0.3907(2) 0.0361(8) Uani d 1 . .
C C26 0.4097(3) 0.1350(4) 0.4095(2) 0.0434(9) Uani d 1 . .
H H26 0.426466 0.071968 0.392785 0.052 Uiso calc 1 . .
C C27 0.3499(3) 0.1392(4) 0.4524(2) 0.0511(11) Uani d 1 . .
C C28 0.3230(3) 0.2303(4) 0.4767(2) 0.0511(11) Uani d 1 . .
H H28 0.280267 0.231305 0.505079 0.061 Uiso calc 1 . .
C C29 0.3584(3) 0.3182(4) 0.4597(2) 0.0441(10) Uani d 1 . .
H H29 0.339894 0.380429 0.476275 0.053 Uiso calc 1 . .
C C30 0.4221(2) 0.3183(3) 0.4178(2) 0.0359(8) Uani d 1 . .
C C31 0.5198(2) 0.4035(3) 0.36758(19) 0.0309(7) Uani d 1 . .
C C32 0.5519(3) 0.5748(3) 0.4034(3) 0.0503(10) Uani d 1 . .
H H32A 0.493257 0.602628 0.377597 0.075 Uiso calc 1 . .
H H32B 0.597264 0.625486 0.403543 0.075 Uiso calc 1 . .
H H32C 0.554939 0.556447 0.457197 0.075 Uiso calc 1 . .
C C33 0.5569(2) 0.7229(3) 0.1938(2) 0.0363(8) Uani d 1 . .
C C34 0.6313(3) 0.7650(3) 0.2571(2) 0.0377(8) Uani d 1 . .
H H34 0.618840 0.773706 0.305769 0.045 Uiso calc 1 . .
C C35 0.7131(2) 0.7926(3) 0.2566(2) 0.0369(8) Uani d 1 . .
H H35 0.749826 0.815444 0.305430 0.044 Uiso calc 1 . .
C C36 0.7555(3) 0.7933(3) 0.1923(2) 0.0372(8) Uani d 1 . .
O O7 0.4482(13) 0.8469(14) 0.3326(10) 0.106(9) Uani d 0.276(17) . .
H H7A 0.461417 0.803439 0.303738 0.159 Uiso d 0.276(17) . .
H H7B 0.477841 0.899199 0.331524 0.159 Uiso d 0.276(17) . .
O O8 0.500000 0.777(3) 0.500000 0.30(4) Uani d 0.40(4) . .
H H8A 0.488152 0.815245 0.454344 0.443 Uiso d 0.40(4) . .

loop_
_atom_site_aniso_label
_atom_site_aniso_U_11
_atom_site_aniso_U_22
_atom_site_aniso_U_33
_atom_site_aniso_U_12
_atom_site_aniso_U_13
_atom_site_aniso_U_23
Br1 0.0824(4) 0.0920(5) 0.0923(5) -0.0330(3) 0.0492(4) 0.0030(4)
O1 0.0317(11) 0.0322(12) 0.0336(12) 0.0002(10) 0.0051(10) -0.0007(10)
O2 0.0427(13) 0.0362(13) 0.0312(13) 0.0063(10) 0.0106(11) -0.0011(10)
O3 0.0404(14) 0.0510(16) 0.0496(16) -0.0108(13) 0.0203(13) -0.0087(13)
O4 0.0459(15) 0.089(2) 0.0337(14) -0.0255(16) 0.0139(12) -0.0177(16)
O5 0.0492(16) 0.082(2) 0.0334(14) -0.0239(16) 0.0148(12) -0.0089(15)
O6 0.0356(13) 0.0453(15) 0.0565(17) -0.0048(12) 0.0127(12) 0.0015(14)
N1 0.0260(13) 0.0298(13) 0.0302(14) 0.0031(11) 0.0070(11) 0.0032(12)
N2 0.0307(14) 0.0485(18) 0.0224(13) 0.0099(13) 0.0054(11) -0.0009(13)
C1 0.0298(15) 0.0347(17) 0.0240(15) 0.0022(13) 0.0060(13) 0.0035(14)
C2 0.0278(15) 0.0303(16) 0.0275(16) 0.0045(12) 0.0056(13) -0.0004(13)
C3 0.0282(15) 0.0314(15) 0.0231(15) 0.0043(13) 0.0062(12) 0.0011(13)
C4 0.0320(16) 0.0317(16) 0.0247(15) 0.0066(13) 0.0072(13) 0.0016(13)
C5 0.0270(16) 0.044(2) 0.045(2) 0.0047(14) 0.0143(15) 0.0101(17)
C6 0.0380(18) 0.0365(18) 0.0315(17) 0.0084(15) 0.0085(15) 0.0090(16)
C7 0.0342(16) 0.0324(17) 0.0222(15) 0.0123(13) 0.0083(13) 0.0030(13)
C8 0.0397(18) 0.0392(18) 0.0273(16) 0.0089(16) 0.0070(14) -0.0010(15)
C9 0.057(2) 0.044(2) 0.0264(17) 0.0229(19) 0.0123(16) 0.0017(16)
C10 0.052(2) 0.044(2) 0.040(2) 0.0228(18) 0.0229(18) 0.0118(18)
C11 0.0384(18) 0.046(2) 0.042(2) 0.0151(16) 0.0202(16) 0.0127(17)
C12 0.045(2) 0.061(3) 0.065(3) 0.012(2) 0.029(2) 0.018(2)
C13 0.040(2) 0.057(3) 0.075(3) -0.0041(19) 0.023(2) 0.007(3)
C14 0.0392(19) 0.045(2) 0.055(2) -0.0032(16) 0.0099(18) 0.0038(19)
C15 0.0373(18) 0.0398(19) 0.0357(19) 0.0027(15) 0.0108(15) 0.0031(16)
C16 0.0306(16) 0.0357(17) 0.0293(16) 0.0075(14) 0.0095(13) 0.0040(14)
C17 0.0342(17) 0.0414(19) 0.0275(16) 0.0115(15) 0.0105(14) 0.0094(16)
C18 0.047(2) 0.0392(19) 0.043(2) 0.0153(17) 0.0190(17) 0.0099(17)
C19 0.062(3) 0.044(2) 0.069(3) 0.021(2) 0.031(2) 0.011(2)
C20 0.066(3) 0.070(3) 0.063(3) 0.044(3) 0.029(2) 0.023(3)
C21 0.044(2) 0.099(4) 0.054(3) 0.035(3) 0.011(2) 0.018(3)
C22 0.0377(19) 0.066(3) 0.0372(19) 0.0149(19) 0.0075(16) 0.006(2)
C23 0.0257(15) 0.0408(18) 0.0225(15) 0.0070(14) 0.0045(12) 0.0018(14)
C24 0.0319(16) 0.0405(19) 0.0247(15) 0.0064(15) 0.0092(13) 0.0016(15)
C25 0.0291(16) 0.053(2) 0.0238(15) 0.0030(16) 0.0038(13) 0.0018(16)
C26 0.0382(19) 0.056(2) 0.0350(19) -0.0059(18) 0.0094(16) 0.0017(19)
C27 0.040(2) 0.079(3) 0.036(2) -0.019(2) 0.0122(17) 0.002(2)
C28 0.0354(19) 0.089(3) 0.0308(18) -0.010(2) 0.0126(16) -0.004(2)
C29 0.0325(18) 0.074(3) 0.0251(17) 0.0032(18) 0.0075(14) -0.0065(19)
C30 0.0286(16) 0.056(2) 0.0199(15) 0.0046(16) 0.0025(13) -0.0013(16)
C31 0.0303(16) 0.0412(18) 0.0203(15) 0.0076(14) 0.0057(13) 0.0024(14)
C32 0.055(2) 0.041(2) 0.055(3) 0.0068(19) 0.016(2) -0.009(2)
C33 0.0380(18) 0.0346(18) 0.0379(18) -0.0070(15) 0.0133(15) -0.0048(16)
C34 0.0439(19) 0.0418(19) 0.0281(17) -0.0080(16) 0.0114(15) -0.0054(15)
C35 0.0365(18) 0.042(2) 0.0298(17) -0.0049(15) 0.0059(15) -0.0035(16)
C36 0.0394(18) 0.0325(18) 0.040(2) -0.0046(15) 0.0117(16) 0.0009(15)
O7 0.109(15) 0.086(13) 0.146(19) 0.007(10) 0.073(14) 0.001(12)
O8 0.32(7) 0.14(3) 0.33(7) 0.000 -0.07(5) 0.000

loop_
_atom_type_symbol
_atom_type_description
_atom_type_scat_dispersion_real
_atom_type_scat_dispersion_imag
_atom_type_scat_source
C C 0.0181 0.0091 'International Tables Vol C Tables 4.2.6.8 and 6.1.1.4'
H H 0.0000 0.0000 'International Tables Vol C Tables 4.2.6.8 and 6.1.1.4'
N N 0.0311 0.0180 'International Tables Vol C Tables 4.2.6.8 and 6.1.1.4'
O O 0.0492 0.0322 'International Tables Vol C Tables 4.2.6.8 and 6.1.1.4'
Br Br -0.6763 1.2805 'International Tables Vol C Tables 4.2.6.8 and 6.1.1.4'

loop_
_geom_angle_atom_site_label_1
_geom_angle_atom_site_label_2
_geom_angle_atom_site_label_3
_geom_angle_site_symmetry_1
_geom_angle_site_symmetry_3
_geom_angle
_geom_angle_publ_flag
C2 O1 H1O . . 109.5 ?
C31 O2 C32 . . 117.0(3) ?
C33 O4 H5 . . 115(3) ?
C36 O5 H5 . . 114(3) ?
C5 N1 C6 . . 110.8(3) ?
C5 N1 C4 . . 113.1(3) ?
C6 N1 C4 . . 110.2(3) ?
C5 N1 H1 . . 107.5 ?
C6 N1 H1 . . 107.5 ?
C4 N1 H1 . . 107.5 ?
C31 N2 C30 . . 117.7(3) ?
C23 C1 C17 . . 111.8(3) ?
C23 C1 C2 . . 111.0(3) ?
C17 C1 C2 . . 113.9(3) ?
C23 C1 H1A . . 106.6 ?
C17 C1 H1A . . 106.6 ?
C2 C1 H1A . . 106.6 ?
O1 C2 C7 . . 107.5(3) ?
O1 C2 C3 . . 107.9(3) ?
C7 C2 C3 . . 112.3(3) ?
O1 C2 C1 . . 109.5(3) ?
C7 C2 C1 . . 109.8(3) ?
C3 C2 C1 . . 109.8(3) ?
C4 C3 C2 . . 111.6(3) ?
C4 C3 H3A . . 109.3 ?
C2 C3 H3A . . 109.3 ?
C4 C3 H3B . . 109.3 ?
C2 C3 H3B . . 109.3 ?
H3A C3 H3B . . 108.0 ?
N1 C4 C3 . . 111.5(3) ?
N1 C4 H4A . . 109.3 ?
C3 C4 H4A . . 109.3 ?
N1 C4 H4B . . 109.3 ?
C3 C4 H4B . . 109.3 ?
H4A C4 H4B . . 108.0 ?
N1 C5 H5A . . 109.5 ?
N1 C5 H5B . . 109.5 ?
H5A C5 H5B . . 109.5 ?
N1 C5 H5C . . 109.5 ?
H5A C5 H5C . . 109.5 ?
H5B C5 H5C . . 109.5 ?
N1 C6 H6A . . 109.5 ?
N1 C6 H6B . . 109.5 ?
H6A C6 H6B . . 109.5 ?
N1 C6 H6C . . 109.5 ?
H6A C6 H6C . . 109.5 ?
H6B C6 H6C . . 109.5 ?
C8 C7 C16 . . 118.5(3) ?
C8 C7 C2 . . 117.9(3) ?
C16 C7 C2 . . 123.7(3) ?
C7 C8 C9 . . 122.0(4) ?
C7 C8 H8 . . 119.0 ?
C9 C8 H8 . . 119.0 ?
C10 C9 C8 . . 120.6(4) ?
C10 C9 H9 . . 119.7 ?
C8 C9 H9 . . 119.7 ?
C9 C10 C11 . . 120.6(4) ?
C9 C10 H10 . . 119.7 ?
C11 C10 H10 . . 119.7 ?
C12 C11 C10 . . 120.5(4) ?
C12 C11 C16 . . 119.9(4) ?
C10 C11 C16 . . 119.6(4) ?
C13 C12 C11 . . 122.4(4) ?
C13 C12 H12 . . 118.8 ?
C11 C12 H12 . . 118.8 ?
C12 C13 C14 . . 118.5(4) ?
C12 C13 H13 . . 120.8 ?
C14 C13 H13 . . 120.8 ?
C15 C14 C13 . . 121.7(4) ?
C15 C14 H14 . . 119.2 ?
C13 C14 H14 . . 119.2 ?
C14 C15 C16 . . 121.9(4) ?
C14 C15 H15 . . 119.1 ?
C16 C15 H15 . . 119.1 ?
C15 C16 C11 . . 115.8(3) ?
C15 C16 C7 . . 125.5(3) ?
C11 C16 C7 . . 118.7(3) ?
C18 C17 C22 . . 118.2(4) ?
C18 C17 C1 . . 124.2(3) ?
C22 C17 C1 . . 117.5(4) ?
C17 C18 C19 . . 121.0(4) ?
C17 C18 H18 . . 119.5 ?
C19 C18 H18 . . 119.5 ?
C20 C19 C18 . . 120.4(5) ?
C20 C19 H19 . . 119.8 ?
C18 C19 H19 . . 119.8 ?
C21 C20 C19 . . 119.4(4) ?
C21 C20 H20 . . 120.3 ?
C19 C20 H20 . . 120.3 ?
C20 C21 C22 . . 120.6(5) ?
C20 C21 H21 . . 119.7 ?
C22 C21 H21 . . 119.7 ?
C21 C22 C17 . . 120.5(5) ?
C21 C22 H22 . . 119.8 ?
C17 C22 H22 . . 119.8 ?
C24 C23 C31 . . 115.9(3) ?
C24 C23 C1 . . 124.2(3) ?
C31 C23 C1 . . 119.8(3) ?
C23 C24 C25 . . 121.2(3) ?
C23 C24 H24 . . 119.4 ?
C25 C24 H24 . . 119.4 ?
C26 C25 C30 . . 120.1(3) ?
C26 C25 C24 . . 122.8(4) ?
C30 C25 C24 . . 117.2(4) ?
C27 C26 C25 . . 119.2(4) ?
C27 C26 H26 . . 120.4 ?
C25 C26 H26 . . 120.4 ?
C26 C27 C28 . . 121.8(4) ?
C26 C27 Br1 . . 119.3(4) ?
C28 C27 Br1 . . 118.9(3) ?
C29 C28 C27 . . 119.6(4) ?
C29 C28 H28 . . 120.2 ?
C27 C28 H28 . . 120.2 ?
C28 C29 C30 . . 121.0(4) ?
C28 C29 H29 . . 119.5 ?
C30 C29 H29 . . 119.5 ?
N2 C30 C29 . . 119.6(4) ?
N2 C30 C25 . . 122.2(3) ?
C29 C30 C25 . . 118.2(4) ?
N2 C31 O2 . . 120.0(3) ?
N2 C31 C23 . . 125.3(4) ?
O2 C31 C23 . . 114.7(3) ?
O2 C32 H32A . . 109.5 ?
O2 C32 H32B . . 109.5 ?
H32A C32 H32B . . 109.5 ?
O2 C32 H32C . . 109.5 ?
H32A C32 H32C . . 109.5 ?
H32B C32 H32C . . 109.5 ?
O3 C33 O4 . . 122.4(3) ?
O3 C33 C34 . . 117.9(3) ?
O4 C33 C34 . . 119.6(3) ?
C35 C34 C33 . . 130.5(3) ?
C35 C34 H34 . . 114.8 ?
C33 C34 H34 . . 114.8 ?
C34 C35 C36 . . 130.6(3) ?
C34 C35 H35 . . 114.7 ?
C36 C35 H35 . . 114.7 ?
O6 C36 O5 . . 122.3(4) ?
O6 C36 C35 . . 117.6(4) ?
O5 C36 C35 . . 120.0(3) ?
H7A O7 H7B . . 108.6 ?
H8A O8 H8A . 2_656 113.8 ?

loop_
_geom_bond_atom_site_label_1
_geom_bond_atom_site_label_2
_geom_bond_site_symmetry_2
_geom_bond_distance
_geom_bond_publ_flag
Br1 C27 . 1.909(5) ?
O1 C2 . 1.417(4) ?
O1 H1O . 0.8400 ?
O2 C31 . 1.349(5) ?
O2 C32 . 1.437(5) ?
O3 C33 . 1.237(5) ?
O4 C33 . 1.275(5) ?
O4 H5 . 1.29(6) ?
O5 C36 . 1.290(5) ?
O5 H5 . 1.13(6) ?
O6 C36 . 1.231(5) ?
N1 C5 . 1.487(4) ?
N1 C6 . 1.487(5) ?
N1 C4 . 1.501(4) ?
N1 H1 . 1.0000 ?
N2 C31 . 1.306(5) ?
N2 C30 . 1.366(5) ?
C1 C23 . 1.520(5) ?
C1 C17 . 1.523(5) ?
C1 C2 . 1.581(5) ?
C1 H1A . 1.0000 ?
C2 C7 . 1.541(5) ?
C2 C3 . 1.548(5) ?
C3 C4 . 1.531(4) ?
C3 H3A . 0.9900 ?
C3 H3B . 0.9900 ?
C4 H4A . 0.9900 ?
C4 H4B . 0.9900 ?
C5 H5A . 0.9800 ?
C5 H5B . 0.9800 ?
C5 H5C . 0.9800 ?
C6 H6A . 0.9800 ?
C6 H6B . 0.9800 ?
C6 H6C . 0.9800 ?
C7 C8 . 1.379(5) ?
C7 C16 . 1.439(5) ?
C8 C9 . 1.413(5) ?
C8 H8 . 0.9500 ?
C9 C10 . 1.349(7) ?
C9 H9 . 0.9500 ?
C10 C11 . 1.416(6) ?
C10 H10 . 0.9500 ?
C11 C12 . 1.411(7) ?
C11 C16 . 1.438(5) ?
C12 C13 . 1.360(8) ?
C12 H12 . 0.9500 ?
C13 C14 . 1.392(7) ?
C13 H13 . 0.9500 ?
C14 C15 . 1.374(6) ?
C14 H14 . 0.9500 ?
C15 C16 . 1.425(5) ?
C15 H15 . 0.9500 ?
C17 C18 . 1.383(6) ?
C17 C22 . 1.395(6) ?
C18 C19 . 1.386(6) ?
C18 H18 . 0.9500 ?
C19 C20 . 1.376(8) ?
C19 H19 . 0.9500 ?
C20 C21 . 1.373(9) ?
C20 H20 . 0.9500 ?
C21 C22 . 1.388(7) ?
C21 H21 . 0.9500 ?
C22 H22 . 0.9500 ?
C23 C24 . 1.359(5) ?
C23 C31 . 1.443(5) ?
C24 C25 . 1.423(5) ?
C24 H24 . 0.9500 ?
C25 C26 . 1.395(6) ?
C25 C30 . 1.420(6) ?
C26 C27 . 1.372(6) ?
C26 H26 . 0.9500 ?
C27 C28 . 1.390(8) ?
C28 C29 . 1.363(7) ?
C28 H28 . 0.9500 ?
C29 C30 . 1.410(5) ?
C29 H29 . 0.9500 ?
C32 H32A . 0.9800 ?
C32 H32B . 0.9800 ?
C32 H32C . 0.9800 ?
C33 C34 . 1.488(5) ?
C34 C35 . 1.342(5) ?
C34 H34 . 0.9500 ?
C35 C36 . 1.482(6) ?
C35 H35 . 0.9500 ?
O7 H7A . 0.8370 ?
O7 H7B . 0.8394 ?
O8 H8A . 0.9355 ?
O8 H8A 2_656 0.9355 ?

loop_
_geom_hbond_atom_site_label_D
_geom_hbond_atom_site_label_H
_geom_hbond_atom_site_label_A
_geom_hbond_site_symmetry_A
_geom_hbond_distance_DH
_geom_hbond_distance_HA
_geom_hbond_distance_DA
_geom_hbond_angle_DHA
_geom_hbond_publ_flag
O1 H1O O6 3_445 0.84 1.98 2.822(4) 174.7 yes
O5 H5 O4 . 1.13(6) 1.29(6) 2.417(4) 169(5) yes
N1 H1 O3 . 1.00 1.71 2.707(4) 172.4 yes
N1 H1 O4 . 1.00 2.49 3.174(4) 124.9 yes
C3 H3A O6 3_445 0.99 2.57 3.308(4) 131.1 yes
C6 H6B O4 2_655 0.98 2.61 3.257(5) 123.7 yes
O7 H7A O3 . 0.84 2.31 3.139(16) 172.3 yes
O8 H8A O7 . 0.94 2.13 3.02(2) 158.0 yes

loop_
_geom_torsion_atom_site_label_1
_geom_torsion_atom_site_label_2
_geom_torsion_atom_site_label_3
_geom_torsion_atom_site_label_4
_geom_torsion_site_symmetry_1
_geom_torsion_site_symmetry_2
_geom_torsion_site_symmetry_3
_geom_torsion_site_symmetry_4
_geom_torsion
_geom_torsion_publ_flag
C23 C1 C2 O1 . . . . -56.3(4) ?
C17 C1 C2 O1 . . . . 70.9(4) ?
C23 C1 C2 C7 . . . . -174.1(3) ?
C17 C1 C2 C7 . . . . -46.9(4) ?
C23 C1 C2 C3 . . . . 62.0(4) ?
C17 C1 C2 C3 . . . . -170.8(3) ?
O1 C2 C3 C4 . . . . -65.2(4) ?
C7 C2 C3 C4 . . . . 53.1(4) ?
C1 C2 C3 C4 . . . . 175.6(3) ?
C5 N1 C4 C3 . . . . -71.8(4) ?
C6 N1 C4 C3 . . . . 163.7(3) ?
C2 C3 C4 N1 . . . . 169.4(3) ?
O1 C2 C7 C8 . . . . 0.5(4) ?
C3 C2 C7 C8 . . . . -118.0(3) ?
C1 C2 C7 C8 . . . . 119.5(3) ?
O1 C2 C7 C16 . . . . -178.8(3) ?
C3 C2 C7 C16 . . . . 62.7(4) ?
C1 C2 C7 C16 . . . . -59.8(4) ?
C16 C7 C8 C9 . . . . -0.9(5) ?
C2 C7 C8 C9 . . . . 179.8(3) ?
C7 C8 C9 C10 . . . . 1.8(6) ?
C8 C9 C10 C11 . . . . -1.0(6) ?
C9 C10 C11 C12 . . . . -179.5(4) ?
C9 C10 C11 C16 . . . . -0.6(6) ?
C10 C11 C12 C13 . . . . 177.9(4) ?
C16 C11 C12 C13 . . . . -1.0(7) ?
C11 C12 C13 C14 . . . . 0.7(7) ?
C12 C13 C14 C15 . . . . -0.2(7) ?
C13 C14 C15 C16 . . . . 0.1(6) ?
C14 C15 C16 C11 . . . . -0.5(5) ?
C14 C15 C16 C7 . . . . -179.9(4) ?
C12 C11 C16 C15 . . . . 0.9(5) ?
C10 C11 C16 C15 . . . . -178.0(3) ?
C12 C11 C16 C7 . . . . -179.6(4) ?
C10 C11 C16 C7 . . . . 1.4(5) ?
C8 C7 C16 C15 . . . . 178.7(3) ?
C2 C7 C16 C15 . . . . -2.0(5) ?
C8 C7 C16 C11 . . . . -0.7(5) ?
C2 C7 C16 C11 . . . . 178.6(3) ?
C23 C1 C17 C18 . . . . 80.4(4) ?
C2 C1 C17 C18 . . . . -46.3(5) ?
C23 C1 C17 C22 . . . . -95.5(4) ?
C2 C1 C17 C22 . . . . 137.7(3) ?
C22 C17 C18 C19 . . . . 0.5(6) ?
C1 C17 C18 C19 . . . . -175.4(4) ?
C17 C18 C19 C20 . . . . 0.4(7) ?
C18 C19 C20 C21 . . . . -0.3(8) ?
C19 C20 C21 C22 . . . . -0.9(8) ?
C20 C21 C22 C17 . . . . 1.9(7) ?
C18 C17 C22 C21 . . . . -1.7(6) ?
C1 C17 C22 C21 . . . . 174.5(4) ?
C17 C1 C23 C24 . . . . -36.4(4) ?
C2 C1 C23 C24 . . . . 91.9(4) ?
C17 C1 C23 C31 . . . . 142.4(3) ?
C2 C1 C23 C31 . . . . -89.3(4) ?
C31 C23 C24 C25 . . . . 3.1(5) ?
C1 C23 C24 C25 . . . . -178.1(3) ?
C23 C24 C25 C26 . . . . -177.2(3) ?
C23 C24 C25 C30 . . . . 3.0(5) ?
C30 C25 C26 C27 . . . . 1.8(5) ?
C24 C25 C26 C27 . . . . -178.0(4) ?
C25 C26 C27 C28 . . . . 0.9(6) ?
C25 C26 C27 Br1 . . . . -177.9(3) ?
C26 C27 C28 C29 . . . . -1.8(6) ?
Br1 C27 C28 C29 . . . . 177.0(3) ?
C27 C28 C29 C30 . . . . -0.1(6) ?
C31 N2 C30 C29 . . . . 179.4(3) ?
C31 N2 C30 C25 . . . . 1.0(5) ?
C28 C29 C30 N2 . . . . -175.7(3) ?
C28 C29 C30 C25 . . . . 2.8(5) ?
C26 C25 C30 N2 . . . . 174.9(3) ?
C24 C25 C30 N2 . . . . -5.3(5) ?
C26 C25 C30 C29 . . . . -3.6(5) ?
C24 C25 C30 C29 . . . . 176.2(3) ?
C30 N2 C31 O2 . . . . -172.6(3) ?
C30 N2 C31 C23 . . . . 6.0(5) ?
C32 O2 C31 N2 . . . . 3.5(5) ?
C32 O2 C31 C23 . . . . -175.3(3) ?
C24 C23 C31 N2 . . . . -8.1(5) ?
C1 C23 C31 N2 . . . . 173.0(3) ?
C24 C23 C31 O2 . . . . 170.6(3) ?
C1 C23 C31 O2 . . . . -8.3(4) ?
O3 C33 C34 C35 . . . . 175.8(4) ?
O4 C33 C34 C35 . . . . -1.8(7) ?
C33 C34 C35 C36 . . . . 2.2(8) ?
C34 C35 C36 O6 . . . . -177.1(4) ?
C34 C35 C36 O5 . . . . 4.6(7) ?

_cod_database_fobs_code 2243789
